data_2023420
loop_
_publ_author_name
'W&#xf3;jcicka, Anna'
'Bryndal, Iwona'
'Krupi&#x144;ska, Magdalena'
'Wolska, Aleksandra'
'Milewski, Jakub'
'Pyra, Anna'
'Becan, Lilianna'
'M&#x105;czy&#x144;ski, Marcin'
'Matera-Witkiewicz, Agnieszka'

_publ_section_title
;
 7-(4-Chlorophenyl)-1-hydroxy-5-methylpyrido[3,4-d]pyridazin-4(3H)-one:
 synthesis, solvatomorphism, in vitro anti-inflammatory and cytotoxic
 activity studies and in silico analysis.
;
_journal_coeditor_code OJ3026
_journal_issue 'Pt 4'
_journal_name_full 'Acta crystallographica. Section C, Structural chemistry'
_journal_page_first 198
_journal_page_last 211
_journal_paper_doi 10.1107/S2053229625001858
_journal_volume 81
_journal_year 2025
_chemical_formula_iupac 'C14 H10 Cl N3 O2, C2 H6 S O'
_chemical_formula_moiety 'C14 H10 Cl N3 O2, C2 H6 S O'
_chemical_formula_sum 'C16 H16 Cl N3 O3 S'
_chemical_formula_weight 365.83
_chemical_name_systematic
'7-(4-Chlorophenyl)-1-hydroxy-5-methylpyrido[3,4-<i>d</i>]pyridazin-4(3<i>H</i>)-one dimethyl sulfoxide monosolvate'
_space_group_crystal_system triclinic
_space_group_IT_number 2
_space_group_name_Hall '-P 1'
_space_group_name_H-M_alt 'P -1'
_atom_sites_solution_hydrogens geom
_atom_sites_solution_primary direct
_atom_sites_solution_secondary difmap
_audit_creation_method SHELXL-2018/1
_cell_angle_alpha 83.15(3)
_cell_angle_beta 89.65(3)
_cell_angle_gamma 88.82(3)
_cell_formula_units_Z 2
_cell_length_a 6.555(2)
_cell_length_b 10.140(3)
_cell_length_c 12.403(4)
_cell_measurement_reflns_used 8896
_cell_measurement_temperature 100(2)
_cell_measurement_theta_max 75.6490
_cell_measurement_theta_min 3.5700
_cell_volume 818.3(4)
_computing_cell_refinement
;
CrysAlis PRO (Rigaku OD, 2024)
;
_computing_data_collection
;
CrysAlis PRO (Rigaku OD, 2024)
;
_computing_data_reduction
;
CrysAlis PRO (Rigaku OD, 2024)
;
_computing_molecular_graphics
;
DIAMOND (Brandenburg & Putz, 2014) and Mercury (Macrae <i>et al.</i>,
2020)
;
_computing_publication_material
;
PLATON (Spek, 2020)
;
_computing_structure_refinement
;
SHELXL2018 (Sheldrick, 2015<i>b</i>)
;
_computing_structure_solution
;
SHELXT2014 (Sheldrick, 2015<i>a</i>)
;
_diffrn_ambient_temperature 100(2)
_diffrn_detector_area_resol_mean 10.0000
_diffrn_measured_fraction_theta_full 0.990
_diffrn_measured_fraction_theta_max 0.963
_diffrn_measurement_device_type 'Rigaku XtaLAB Synergy-R DW diffractometer with a HyPix-Arc 150 detector'
_diffrn_measurement_method '\w scans'
_diffrn_radiation_type CuK\a
_diffrn_radiation_wavelength 1.54184
_diffrn_reflns_av_R_equivalents 0.0342
_diffrn_reflns_av_unetI/netI 0.0219
_diffrn_reflns_limit_h_max 8
_diffrn_reflns_limit_h_min -8
_diffrn_reflns_limit_k_max 12
_diffrn_reflns_limit_k_min -12
_diffrn_reflns_limit_l_max 15
_diffrn_reflns_limit_l_min -15
_diffrn_reflns_number 14209
_diffrn_reflns_theta_full 67.684
_diffrn_reflns_theta_max 76.060
_diffrn_reflns_theta_min 3.589
_diffrn_source 'Rotating-anode X-ray tube'
_exptl_absorpt_coefficient_mu 3.444
_exptl_absorpt_correction_T_max 1.00000
_exptl_absorpt_correction_T_min 0.77220
_exptl_absorpt_correction_type multi-scan
_exptl_absorpt_process_details
;
(CrysAlis PRO; Rigaku OD, 2024)
;
_exptl_crystal_colour colourless
_exptl_crystal_density_diffrn 1.485
_exptl_crystal_description needle
_exptl_crystal_F_000 380
_exptl_crystal_size_max 1.141
_exptl_crystal_size_mid 0.094
_exptl_crystal_size_min 0.042
_refine_diff_density_max 0.455
_refine_diff_density_min -0.529
_refine_ls_extinction_method none
_refine_ls_goodness_of_fit_ref 1.065
_refine_ls_hydrogen_treatment constr
_refine_ls_matrix_type full
_refine_ls_number_parameters 221
_refine_ls_number_reflns 3293
_refine_ls_number_restraints 0
_refine_ls_restrained_S_all 1.065
_refine_ls_R_factor_all 0.0475
_refine_ls_R_factor_gt 0.0440
_refine_ls_shift/su_max 0.002
_refine_ls_shift/su_mean 0.000
_refine_ls_structure_factor_coef Fsqd
_refine_ls_weighting_details 'w=1/[\s^2^(Fo^2^)+(0.0867P)^2^+0.2191P] where P=(Fo^2^+2Fc^2^)/3'
_refine_ls_weighting_scheme calc
_refine_ls_wR_factor_gt 0.1248
_refine_ls_wR_factor_ref 0.1270
_reflns_number_gt 2921
_reflns_number_total 3293
_reflns_threshold_expression 'I > 2\s(I)'
_cod_data_source_file oj3026sup1.cif
_cod_data_source_block I
_cod_depositor_comments 'Adding full bibliography for 2023420--2023421.cif.'
_cod_database_code 2023420
_cod_database_fobs_code 2023420
_shelx_space_group_comment
;
The symmetry employed for this shelxl refinement is uniquely defined
by the following loop, which should always be used as a source of
symmetry information in preference to the above space-group names.
They are only intended as comments.
;
_shelx_estimated_absorpt_t_min 0.111
_shelx_estimated_absorpt_t_max 0.869

loop_
_space_group_symop_operation_xyz
'x, y, z'
'-x, -y, -z'

loop_
_atom_site_type_symbol
_atom_site_label
_atom_site_fract_x
_atom_site_fract_y
_atom_site_fract_z
_atom_site_U_iso_or_equiv
_atom_site_adp_type
_atom_site_calc_flag
_atom_site_occupancy
_atom_site_disorder_assembly
_atom_site_disorder_group
Cl Cl1 -0.60828(7) 0.76912(5) 0.51201(4) 0.03469(16) Uani d 1 . .
O O1 0.5099(2) 0.27866(14) 0.74644(13) 0.0376(3) Uani d 1 . .
H H1 0.602426 0.222439 0.737475 0.056 Uiso calc 1 . .
O O4 0.81339(19) 0.63918(13) 0.98185(11) 0.0306(3) Uani d 1 . .
N N2 0.7537(2) 0.34707(16) 0.85476(14) 0.0305(4) Uani d 1 . .
N N3 0.8209(2) 0.44390(15) 0.91284(13) 0.0278(3) Uani d 1 . .
H H3 0.937702 0.426890 0.946773 0.033 Uiso calc 1 . .
N N6 0.2451(2) 0.72760(15) 0.81060(13) 0.0269(3) Uani d 1 . .
C C1 0.5817(3) 0.36955(18) 0.80527(16) 0.0297(4) Uani d 1 . .
C C4 0.7306(3) 0.56300(18) 0.92492(14) 0.0266(4) Uani d 1 . .
C C5 0.4205(3) 0.70911(18) 0.86520(15) 0.0271(4) Uani d 1 . .
C C7 0.1723(3) 0.63057(18) 0.75632(15) 0.0263(4) Uani d 1 . .
C C8 0.2760(3) 0.51045(18) 0.75352(15) 0.0278(4) Uani d 1 . .
H H8 0.222546 0.443552 0.714837 0.033 Uiso calc 1 . .
C C9 0.4602(3) 0.49030(18) 0.80879(15) 0.0267(4) Uani d 1 . .
C C10 0.5363(3) 0.58891(18) 0.86688(14) 0.0255(4) Uani d 1 . .
C C51 0.4872(3) 0.8246(2) 0.92097(17) 0.0346(4) Uani d 1 . .
H H511 0.619719 0.854932 0.891765 0.052 Uiso calc 1 . .
H H512 0.499415 0.796897 0.999138 0.052 Uiso calc 1 . .
H H513 0.386145 0.897282 0.908350 0.052 Uiso calc 1 . .
C C71 -0.0228(3) 0.66151(18) 0.69630(15) 0.0262(4) Uani d 1 . .
C C72 -0.1311(3) 0.77878(18) 0.70887(15) 0.0271(4) Uani d 1 . .
H H72 -0.081588 0.836345 0.757421 0.033 Uiso calc 1 . .
C C73 -0.3097(3) 0.81279(19) 0.65168(15) 0.0289(4) Uani d 1 . .
H H73 -0.380135 0.893987 0.659385 0.035 Uiso calc 1 . .
C C74 -0.3837(3) 0.72682(19) 0.58338(15) 0.0287(4) Uani d 1 . .
C C75 -0.2809(3) 0.6093(2) 0.56909(16) 0.0320(4) Uani d 1 . .
H H75 -0.332388 0.551583 0.521255 0.038 Uiso calc 1 . .
C C76 -0.1009(3) 0.57745(19) 0.62603(16) 0.0310(4) Uani d 1 . .
H H76 -0.029800 0.496923 0.616925 0.037 Uiso calc 1 . .
S S1 1.01055(7) 0.16502(4) 0.72498(4) 0.03207(16) Uani d 1 . .
O O1S 0.8005(2) 0.10645(13) 0.71935(12) 0.0363(3) Uani d 1 . .
C C1S 1.1040(3) 0.1063(2) 0.85699(17) 0.0376(5) Uani d 1 . .
H H1S1 1.026655 0.149257 0.911453 0.056 Uiso calc 1 . .
H H1S2 1.248698 0.127413 0.861422 0.056 Uiso calc 1 . .
H H1S3 1.088055 0.009834 0.870679 0.056 Uiso calc 1 . .
C C2S 1.1735(3) 0.0677(2) 0.6477(2) 0.0412(5) Uani d 1 . .
H H2S1 1.168235 -0.025925 0.678104 0.062 Uiso calc 1 . .
H H2S2 1.313957 0.098398 0.650589 0.062 Uiso calc 1 . .
H H2S3 1.127639 0.077311 0.572055 0.062 Uiso calc 1 . .

loop_
_atom_site_aniso_label
_atom_site_aniso_U_11
_atom_site_aniso_U_22
_atom_site_aniso_U_33
_atom_site_aniso_U_12
_atom_site_aniso_U_13
_atom_site_aniso_U_23
Cl1 0.0238(2) 0.0456(3) 0.0333(3) 0.00564(19) -0.00895(18) 0.00053(19)
O1 0.0285(7) 0.0314(7) 0.0546(9) 0.0069(6) -0.0134(6) -0.0122(6)
O4 0.0264(7) 0.0325(7) 0.0331(7) 0.0067(5) -0.0100(5) -0.0053(5)
N2 0.0258(8) 0.0285(8) 0.0369(9) 0.0039(6) -0.0072(6) -0.0031(6)
N3 0.0240(7) 0.0282(8) 0.0303(8) 0.0061(6) -0.0081(6) -0.0012(6)
N6 0.0226(7) 0.0293(8) 0.0281(8) 0.0038(6) -0.0042(6) -0.0015(6)
C1 0.0262(9) 0.0270(9) 0.0350(10) 0.0031(7) -0.0046(7) 0.0000(7)
C4 0.0235(9) 0.0292(9) 0.0254(9) 0.0032(7) -0.0013(7) 0.0024(7)
C5 0.0223(8) 0.0308(9) 0.0272(9) 0.0033(7) -0.0019(7) 0.0001(7)
C7 0.0211(8) 0.0289(9) 0.0276(9) 0.0014(7) -0.0008(7) 0.0021(7)
C8 0.0227(9) 0.0277(9) 0.0321(9) 0.0004(7) -0.0048(7) -0.0005(7)
C9 0.0219(9) 0.0271(9) 0.0296(9) 0.0016(7) -0.0006(7) 0.0023(7)
C10 0.0219(8) 0.0286(9) 0.0245(8) 0.0017(7) -0.0020(7) 0.0022(7)
C51 0.0297(10) 0.0344(10) 0.0405(11) 0.0090(8) -0.0118(8) -0.0082(8)
C71 0.0212(8) 0.0295(9) 0.0266(9) 0.0012(7) -0.0020(7) 0.0022(7)
C72 0.0237(9) 0.0287(9) 0.0280(9) 0.0002(7) -0.0034(7) 0.0002(7)
C73 0.0229(9) 0.0292(9) 0.0329(10) 0.0034(7) -0.0018(7) 0.0023(7)
C74 0.0199(8) 0.0364(10) 0.0277(9) 0.0021(7) -0.0037(7) 0.0041(7)
C75 0.0255(9) 0.0363(10) 0.0343(10) -0.0002(8) -0.0053(8) -0.0050(8)
C76 0.0245(9) 0.0316(9) 0.0368(10) 0.0044(7) -0.0040(7) -0.0037(8)
S1 0.0327(3) 0.0265(3) 0.0365(3) 0.00328(19) -0.00762(19) -0.00188(18)
O1S 0.0289(7) 0.0317(7) 0.0490(9) 0.0053(5) -0.0126(6) -0.0086(6)
C1S 0.0352(11) 0.0378(11) 0.0392(11) 0.0081(9) -0.0112(8) -0.0028(8)
C2S 0.0399(11) 0.0366(11) 0.0476(12) -0.0043(9) 0.0047(9) -0.0068(9)

loop_
_atom_type_symbol
_atom_type_description
_atom_type_scat_dispersion_real
_atom_type_scat_dispersion_imag
_atom_type_scat_source
C C 0.0181 0.0091 'International Tables Vol C Tables 4.2.6.8 and 6.1.1.4'
H H 0.0000 0.0000 'International Tables Vol C Tables 4.2.6.8 and 6.1.1.4'
Cl Cl 0.3639 0.7018 'International Tables Vol C Tables 4.2.6.8 and 6.1.1.4'
N N 0.0311 0.0180 'International Tables Vol C Tables 4.2.6.8 and 6.1.1.4'
O O 0.0492 0.0322 'International Tables Vol C Tables 4.2.6.8 and 6.1.1.4'
S S 0.3331 0.5567 'International Tables Vol C Tables 4.2.6.8 and 6.1.1.4'

loop_
_geom_angle_atom_site_label_1
_geom_angle_atom_site_label_2
_geom_angle_atom_site_label_3
_geom_angle_site_symmetry_1
_geom_angle_site_symmetry_3
_geom_angle
_geom_angle_publ_flag
C1 O1 H1 . . 109.5 ?
C1 N2 N3 . . 116.79(15) ?
C4 N3 N2 . . 128.33(15) ?
C4 N3 H3 . . 115.8 ?
N2 N3 H3 . . 115.8 ?
C5 N6 C7 . . 120.34(15) ?
N2 C1 O1 . . 119.25(16) ?
N2 C1 C9 . . 123.44(18) ?
O1 C1 C9 . . 117.30(16) ?
O4 C4 N3 . . 119.67(16) ?
O4 C4 C10 . . 125.73(16) ?
N3 C4 C10 . . 114.60(16) ?
N6 C5 C10 . . 121.36(17) ?
N6 C5 C51 . . 115.48(16) ?
C10 C5 C51 . . 123.14(16) ?
N6 C7 C8 . . 122.01(16) ?
N6 C7 C71 . . 116.33(15) ?
C8 C7 C71 . . 121.63(17) ?
C7 C8 C9 . . 118.37(17) ?
C7 C8 H8 . . 120.8 ?
C9 C8 H8 . . 120.8 ?
C8 C9 C10 . . 120.37(16) ?
C8 C9 C1 . . 121.39(17) ?
C10 C9 C1 . . 118.21(16) ?
C9 C10 C5 . . 117.54(16) ?
C9 C10 C4 . . 118.58(16) ?
C5 C10 C4 . . 123.88(17) ?
C5 C51 H511 . . 109.5 ?
C5 C51 H512 . . 109.5 ?
H511 C51 H512 . . 109.5 ?
C5 C51 H513 . . 109.5 ?
H511 C51 H513 . . 109.5 ?
H512 C51 H513 . . 109.5 ?
C76 C71 C72 . . 118.25(17) ?
C76 C71 C7 . . 122.11(16) ?
C72 C71 C7 . . 119.64(16) ?
C73 C72 C71 . . 121.19(17) ?
C73 C72 H72 . . 119.4 ?
C71 C72 H72 . . 119.4 ?
C74 C73 C72 . . 119.06(17) ?
C74 C73 H73 . . 120.5 ?
C72 C73 H73 . . 120.5 ?
C73 C74 C75 . . 121.38(17) ?
C73 C74 Cl1 . . 119.08(15) ?
C75 C74 Cl1 . . 119.53(15) ?
C74 C75 C76 . . 118.84(18) ?
C74 C75 H75 . . 120.6 ?
C76 C75 H75 . . 120.6 ?
C75 C76 C71 . . 121.26(17) ?
C75 C76 H76 . . 119.4 ?
C71 C76 H76 . . 119.4 ?
O1S S1 C1S . . 105.45(10) ?
O1S S1 C2S . . 105.37(10) ?
C1S S1 C2S . . 98.48(11) ?
S1 C1S H1S1 . . 109.5 ?
S1 C1S H1S2 . . 109.5 ?
H1S1 C1S H1S2 . . 109.5 ?
S1 C1S H1S3 . . 109.5 ?
H1S1 C1S H1S3 . . 109.5 ?
H1S2 C1S H1S3 . . 109.5 ?
S1 C2S H2S1 . . 109.5 ?
S1 C2S H2S2 . . 109.5 ?
H2S1 C2S H2S2 . . 109.5 ?
S1 C2S H2S3 . . 109.5 ?
H2S1 C2S H2S3 . . 109.5 ?
H2S2 C2S H2S3 . . 109.5 ?

loop_
_geom_bond_atom_site_label_1
_geom_bond_atom_site_label_2
_geom_bond_site_symmetry_2
_geom_bond_distance
_geom_bond_publ_flag
Cl1 C74 . 1.7419(19) ?
O1 C1 . 1.336(2) ?
O1 H1 . 0.8400 ?
O4 C4 . 1.242(2) ?
N2 C1 . 1.290(2) ?
N2 N3 . 1.366(2) ?
N3 C4 . 1.358(2) ?
N3 H3 . 0.8800 ?
N6 C5 . 1.336(2) ?
N6 C7 . 1.353(2) ?
C1 C9 . 1.452(3) ?
C4 C10 . 1.470(2) ?
C5 C10 . 1.421(3) ?
C5 C51 . 1.503(3) ?
C7 C8 . 1.387(3) ?
C7 C71 . 1.492(2) ?
C8 C9 . 1.392(2) ?
C8 H8 . 0.9500 ?
C9 C10 . 1.402(3) ?
C51 H511 . 0.9800 ?
C51 H512 . 0.9800 ?
C51 H513 . 0.9800 ?
C71 C76 . 1.396(3) ?
C71 C72 . 1.396(3) ?
C72 C73 . 1.389(3) ?
C72 H72 . 0.9500 ?
C73 C74 . 1.382(3) ?
C73 H73 . 0.9500 ?
C74 C75 . 1.386(3) ?
C75 C76 . 1.391(3) ?
C75 H75 . 0.9500 ?
C76 H76 . 0.9500 ?
S1 O1S . 1.5159(15) ?
S1 C1S . 1.782(2) ?
S1 C2S . 1.790(2) ?
C1S H1S1 . 0.9800 ?
C1S H1S2 . 0.9800 ?
C1S H1S3 . 0.9800 ?
C2S H2S1 . 0.9800 ?
C2S H2S2 . 0.9800 ?
C2S H2S3 . 0.9800 ?

loop_
_geom_hbond_atom_site_label_D
_geom_hbond_atom_site_label_H
_geom_hbond_atom_site_label_A
_geom_hbond_site_symmetry_A
_geom_hbond_distance_DH
_geom_hbond_distance_HA
_geom_hbond_distance_DA
_geom_hbond_angle_DHA
_geom_hbond_publ_flag
O1 H1 O1S . 0.84 1.77 2.605(2) 178.9 yes
N3 H3 O4 2_767 0.88 1.93 2.803(2) 171.0 yes
C1S H1S2 O1 1_655 0.98 2.62 3.404(3) 136.9 yes
C2S H2S2 O1 1_655 0.98 2.65 3.434(3) 136.8 yes

loop_
_geom_torsion_atom_site_label_1
_geom_torsion_atom_site_label_2
_geom_torsion_atom_site_label_3
_geom_torsion_atom_site_label_4
_geom_torsion_site_symmetry_1
_geom_torsion_site_symmetry_2
_geom_torsion_site_symmetry_3
_geom_torsion_site_symmetry_4
_geom_torsion
_geom_torsion_publ_flag
C1 N2 N3 C4 . . . . -0.7(3) ?
N3 N2 C1 O1 . . . . 179.36(16) ?
N3 N2 C1 C9 . . . . 0.0(3) ?
N2 N3 C4 O4 . . . . 179.52(17) ?
N2 N3 C4 C10 . . . . -0.3(3) ?
C7 N6 C5 C10 . . . . 0.8(3) ?
C7 N6 C5 C51 . . . . 179.18(16) ?
C5 N6 C7 C8 . . . . -1.0(3) ?
C5 N6 C7 C71 . . . . -179.01(16) ?
N6 C7 C8 C9 . . . . 0.1(3) ?
C71 C7 C8 C9 . . . . 178.04(16) ?
C7 C8 C9 C10 . . . . 0.9(3) ?
C7 C8 C9 C1 . . . . -177.11(17) ?
N2 C1 C9 C8 . . . . 179.63(18) ?
O1 C1 C9 C8 . . . . 0.3(3) ?
N2 C1 C9 C10 . . . . 1.6(3) ?
O1 C1 C9 C10 . . . . -177.79(16) ?
C8 C9 C10 C5 . . . . -1.0(3) ?
C1 C9 C10 C5 . . . . 177.02(16) ?
C8 C9 C10 C4 . . . . 179.45(16) ?
C1 C9 C10 C4 . . . . -2.5(3) ?
N6 C5 C10 C9 . . . . 0.2(3) ?
C51 C5 C10 C9 . . . . -178.04(17) ?
N6 C5 C10 C4 . . . . 179.67(16) ?
C51 C5 C10 C4 . . . . 1.4(3) ?
O4 C4 C10 C9 . . . . -177.92(17) ?
N3 C4 C10 C9 . . . . 1.9(2) ?
O4 C4 C10 C5 . . . . 2.6(3) ?
N3 C4 C10 C5 . . . . -177.59(16) ?
N6 C7 C71 C76 . . . . 171.65(17) ?
C8 C7 C71 C76 . . . . -6.4(3) ?
N6 C7 C71 C72 . . . . -7.5(3) ?
C8 C7 C71 C72 . . . . 174.51(17) ?
C76 C71 C72 C73 . . . . -1.2(3) ?
C7 C71 C72 C73 . . . . 177.95(16) ?
C71 C72 C73 C74 . . . . 1.7(3) ?
C72 C73 C74 C75 . . . . -1.5(3) ?
C72 C73 C74 Cl1 . . . . 179.76(14) ?
C73 C74 C75 C76 . . . . 0.8(3) ?
Cl1 C74 C75 C76 . . . . 179.52(14) ?
C74 C75 C76 C71 . . . . -0.3(3) ?
C72 C71 C76 C75 . . . . 0.5(3) ?
C7 C71 C76 C75 . . . . -178.67(17) ?
